data_4332019
loop_
_publ_author_name
'Janka, Mesfin'
'Atesin, Abdurrahman \,C.'
'Fox, Daniel J.'
'Flaschenriem, Christine'
'Brennessel, William W.'
'Eisenberg, Richard'

_publ_section_title
;
 Highly Diastereoselective Oxidative Addition of Methyl Iodide to a Chiral
 Square-Planar Complex
;
_journal_issue 17
_journal_name_full 'Inorganic Chemistry'
_journal_page_first 6559
_journal_page_last 6561
_journal_paper_doi 10.1021/ic052027v
_journal_volume 45
_journal_year 2006
_chemical_absolute_configuration ad
_chemical_formula_moiety 'C28 H47 I2 Ir O P2'
_chemical_formula_sum 'C28 H47 I2 Ir O P2'
_chemical_formula_weight 907.60
_chemical_name_common EISMJ02
_chemical_name_systematic
; 

 ? 

;
_space_group_IT_number 19
_symmetry_cell_setting orthorhombic
_symmetry_space_group_name_Hall 'P 2ac 2ab'
_symmetry_space_group_name_H-M 'P 21 21 21'
_atom_sites_solution_hydrogens geom
_atom_sites_solution_primary direct
_atom_sites_solution_secondary difmap
_audit_creation_method SHELXL-97
_cell_angle_alpha 90.00
_cell_angle_beta 90.00
_cell_angle_gamma 90.00
_cell_formula_units_Z 4
_cell_length_a 10.6355(4)
_cell_length_b 11.1126(4)
_cell_length_c 26.7012(9)
_cell_measurement_reflns_used 8960
_cell_measurement_temperature 100.0(1)
_cell_measurement_theta_max 28.28
_cell_measurement_theta_min 2.45
_cell_volume 3155.8(2)
_computing_cell_refinement 'Bruker SMART'
_computing_data_collection 'APEX2 SMART'
_computing_data_reduction 'Bruker SAINT'
_computing_molecular_graphics 'Bruker SHELXTL'
_computing_publication_material 'Bruker SHELXTL'
_computing_structure_refinement 'SHELXL-97 (Sheldrick, 1997)'
_computing_structure_solution 'SHELXS-97 (Sheldrick, 1990)'
_diffrn_ambient_temperature 100.0(1)
_diffrn_measured_fraction_theta_full 0.999
_diffrn_measured_fraction_theta_max 0.999
_diffrn_measurement_device_type 'CCD area detector'
_diffrn_measurement_method 'phi and omega scans'
_diffrn_radiation_monochromator graphite
_diffrn_radiation_source 'fine-focus sealed tube'
_diffrn_radiation_type MoK\a
_diffrn_radiation_wavelength 0.71073
_diffrn_reflns_av_R_equivalents 0.0257
_diffrn_reflns_av_sigmaI/netI 0.0329
_diffrn_reflns_limit_h_max 14
_diffrn_reflns_limit_h_min -14
_diffrn_reflns_limit_k_max 14
_diffrn_reflns_limit_k_min -14
_diffrn_reflns_limit_l_max 35
_diffrn_reflns_limit_l_min -35
_diffrn_reflns_number 42433
_diffrn_reflns_theta_full 28.30
_diffrn_reflns_theta_max 28.30
_diffrn_reflns_theta_min 1.53
_exptl_absorpt_coefficient_mu 6.308
_exptl_absorpt_correction_T_max 0.440
_exptl_absorpt_correction_T_min 0.334
_exptl_absorpt_correction_type empirical
_exptl_absorpt_process_details SADABS
_exptl_crystal_colour Colorless
_exptl_crystal_density_diffrn 1.910
_exptl_crystal_density_method 'not measured'
_exptl_crystal_description Needle
_exptl_crystal_F_000 1744
_exptl_crystal_size_max 0.38
_exptl_crystal_size_mid 0.15
_exptl_crystal_size_min 0.13
_refine_diff_density_max 1.146
_refine_diff_density_min -0.403
_refine_diff_density_rms 0.077
_refine_ls_abs_structure_details 'Flack H D (1983), Acta Cryst. A39, 876-881'
_refine_ls_abs_structure_Flack 0.010(2)
_refine_ls_extinction_method none
_refine_ls_goodness_of_fit_ref 0.881
_refine_ls_hydrogen_treatment constr
_refine_ls_matrix_type full
_refine_ls_number_parameters 320
_refine_ls_number_reflns 7752
_refine_ls_number_restraints 0
_refine_ls_restrained_S_all 0.881
_refine_ls_R_factor_all 0.0146
_refine_ls_R_factor_gt 0.0137
_refine_ls_shift/su_max 0.003
_refine_ls_shift/su_mean 0.000
_refine_ls_structure_factor_coef Fsqd
_refine_ls_weighting_details 'calc w=1/[\s^2^(Fo^2^)+(0.0000P)^2^+0.0000P] where P=(Fo^2^+2Fc^2^)/3'
_refine_ls_weighting_scheme calc
_refine_ls_wR_factor_gt 0.0308
_refine_ls_wR_factor_ref 0.0310
_reflns_number_gt 7471
_reflns_number_total 7752
_reflns_threshold_expression >2sigma(I)
_cod_data_source_file ic052027vsup1.cif
_cod_data_source_block eismj02
_cod_depositor_comments
;
The following automatic conversions were performed:

'_symmetry_cell_setting' value 'Orthorhombic' changed to
'orthorhombic' according to
/home/saulius/struct/CIF-dictionaries/cif_core.dic dictionary named
'cif_core.dic' version 2.4.2 from 2011-04-26.

Automatic conversion script
Id: cif_fix_values 1891 2012-01-12 08:04:46Z andrius 
;
_cod_original_sg_symbol_H-M P2(1)2(1)2(1)
_cod_database_code 4332019

loop_
_symmetry_equiv_pos_as_xyz
'x, y, z'
'-x+1/2, -y, z+1/2'
'-x, y+1/2, -z+1/2'
'x+1/2, -y+1/2, -z'

loop_
_atom_site_label
_atom_site_type_symbol
_atom_site_fract_x
_atom_site_fract_y
_atom_site_fract_z
_atom_site_U_iso_or_equiv
_atom_site_adp_type
_atom_site_occupancy
_atom_site_symmetry_multiplicity
_atom_site_calc_flag
_atom_site_refinement_flags
_atom_site_disorder_assembly
_atom_site_disorder_group
I3 I 0.9986(6) 0.1709(6) 0.1307(2) 0.0187(6) Uani 0.0336(5) 1 d P A 2
Ir1 Ir 0.847919(8) -0.022838(9) 0.153573(3) 0.01054(2) Uani 1 1 d . . .
I1 I 0.994462(16) -0.170991(16) 0.096923(6) 0.01761(4) Uani 1 1 d . A .
I2 I 0.720117(16) -0.214126(16) 0.199006(7) 0.01629(5) Uani 0.9664(5) 1 d P A .
P1 P 0.69153(6) -0.01100(6) 0.09021(2) 0.01184(13) Uani 1 1 d . A .
P2 P 0.71182(6) 0.09638(6) 0.19745(2) 0.01211(13) Uani 1 1 d . A .
C22 C 0.7281(3) 0.2624(2) 0.19609(11) 0.0186(6) Uani 1 1 d . . .
H22 H 0.8165 0.2797 0.2067 0.022 Uiso 1 1 calc R A .
C4 C 0.6614(3) -0.2672(2) 0.06389(10) 0.0177(5) Uani 1 1 d . A .
H4 H 0.7146 -0.2793 0.0944 0.021 Uiso 1 1 calc R . .
C1 C 0.9757(2) -0.0519(2) 0.20229(10) 0.0167(5) Uani 1 1 d . A .
C7 C 0.6030(3) -0.0962(2) 0.00085(10) 0.0203(6) Uani 1 1 d . A .
H7A H 0.5177 -0.1314 0.0035 0.024 Uiso 1 1 calc R . .
H7B H 0.6416 -0.1255 -0.0306 0.024 Uiso 1 1 calc R . .
C16 C 0.3276(2) 0.0731(3) 0.17873(11) 0.0200(6) Uani 1 1 d . A .
H16 H 0.2540 0.0936 0.1970 0.024 Uiso 1 1 calc R . .
C13 C 0.5451(2) 0.0152(2) 0.12436(9) 0.0128(5) Uani 1 1 d . . .
O1 O 1.05693(18) -0.07335(19) 0.22761(7) 0.0237(4) Uani 1 1 d . . .
C20 C 0.7102(3) 0.3271(2) 0.14541(10) 0.0201(6) Uani 1 1 d . A .
H20 H 0.7373 0.2705 0.1184 0.024 Uiso 1 1 calc R . .
C25 C 0.6945(3) 0.0882(3) 0.26663(10) 0.0193(6) Uani 1 1 d . . .
H25 H 0.6216 0.0343 0.2742 0.023 Uiso 1 1 calc R A .
C24 C 0.6585(3) 0.2183(3) 0.28362(10) 0.0266(6) Uani 1 1 d . A .
H24A H 0.5783 0.2154 0.3024 0.032 Uiso 1 1 calc R . .
H24B H 0.7242 0.2493 0.3065 0.032 Uiso 1 1 calc R . .
C9 C 0.6758(2) 0.1047(2) 0.03935(9) 0.0155(6) Uani 1 1 d . . .
H9 H 0.6242 0.1717 0.0536 0.019 Uiso 1 1 calc R A .
C23 C 0.6444(3) 0.3044(3) 0.23926(10) 0.0236(6) Uani 1 1 d . A .
H23A H 0.5556 0.3064 0.2282 0.028 Uiso 1 1 calc R . .
H23B H 0.6689 0.3867 0.2495 0.028 Uiso 1 1 calc R . .
C6 C 0.6829(2) -0.1376(2) 0.04580(9) 0.0150(5) Uani 1 1 d . . .
H6 H 0.7699 -0.1408 0.0316 0.018 Uiso 1 1 calc R A .
C11 C 0.7960(3) 0.1626(3) 0.01817(10) 0.0223(6) Uani 1 1 d . A .
H11 H 0.8445 0.1958 0.0471 0.027 Uiso 1 1 calc R . .
C27 C 0.8103(2) 0.0379(3) 0.29434(9) 0.0196(6) Uani 1 1 d . A .
H27 H 0.8323 -0.0410 0.2786 0.024 Uiso 1 1 calc R . .
C14 C 0.4246(2) -0.0047(2) 0.10435(10) 0.0178(6) Uani 1 1 d . A .
H14 H 0.4167 -0.0383 0.0718 0.021 Uiso 1 1 calc R . .
C15 C 0.3180(2) 0.0236(3) 0.13114(10) 0.0222(6) Uani 1 1 d . . .
H15 H 0.2374 0.0091 0.1170 0.027 Uiso 1 1 calc R A .
C8 C 0.5929(3) 0.0424(3) -0.00086(10) 0.0205(6) Uani 1 1 d . A .
H8A H 0.5041 0.0660 0.0043 0.025 Uiso 1 1 calc R . .
H8B H 0.6187 0.0709 -0.0345 0.025 Uiso 1 1 calc R . .
C18 C 0.5551(2) 0.0652(2) 0.17248(9) 0.0129(5) Uani 1 1 d . A .
C17 C 0.4461(2) 0.0926(2) 0.19941(11) 0.0179(6) Uani 1 1 d . . .
H17 H 0.4529 0.1250 0.2322 0.021 Uiso 1 1 calc R A .
C28 C 0.7770(3) 0.0136(3) 0.34944(10) 0.0314(7) Uani 1 1 d . . .
H28A H 0.7518 0.0891 0.3656 0.047 Uiso 1 1 calc R A .
H28B H 0.8505 -0.0196 0.3667 0.047 Uiso 1 1 calc R . .
H28C H 0.7074 -0.0441 0.3511 0.047 Uiso 1 1 calc R . .
C26 C 0.9264(3) 0.1188(3) 0.29112(11) 0.0217(6) Uani 1 1 d . . .
H26A H 0.9407 0.1419 0.2562 0.032 Uiso 1 1 calc R A .
H26B H 0.9999 0.0751 0.3037 0.032 Uiso 1 1 calc R . .
H26C H 0.9130 0.1912 0.3114 0.032 Uiso 1 1 calc R . .
C5 C 0.7072(3) -0.3556(2) 0.02419(11) 0.0243(6) Uani 1 1 d . . .
H5A H 0.6929 -0.4381 0.0358 0.037 Uiso 1 1 calc R A .
H5B H 0.7972 -0.3432 0.0183 0.037 Uiso 1 1 calc R . .
H5C H 0.6608 -0.3422 -0.0070 0.037 Uiso 1 1 calc R . .
C3 C 0.5257(3) -0.2954(3) 0.07853(12) 0.0257(7) Uani 1 1 d . . .
H3A H 0.4983 -0.2394 0.1047 0.038 Uiso 1 1 calc R A .
H3B H 0.5206 -0.3780 0.0911 0.038 Uiso 1 1 calc R . .
H3C H 0.4713 -0.2868 0.0491 0.038 Uiso 1 1 calc R . .
C21 C 0.7955(3) 0.4370(3) 0.14300(12) 0.0308(7) Uani 1 1 d . . .
H21A H 0.7740 0.4924 0.1703 0.046 Uiso 1 1 calc R A .
H21B H 0.7839 0.4778 0.1108 0.046 Uiso 1 1 calc R . .
H21C H 0.8833 0.4117 0.1464 0.046 Uiso 1 1 calc R . .
C19 C 0.5735(3) 0.3640(3) 0.13445(12) 0.0288(7) Uani 1 1 d . . .
H19A H 0.5466 0.4247 0.1588 0.043 Uiso 1 1 calc R A .
H19B H 0.5189 0.2932 0.1370 0.043 Uiso 1 1 calc R . .
H19C H 0.5680 0.3975 0.1006 0.043 Uiso 1 1 calc R . .
C10 C 0.8817(3) 0.0755(3) -0.00930(12) 0.0318(7) Uani 1 1 d . . .
H10A H 0.9084 0.0116 0.0137 0.048 Uiso 1 1 calc R A .
H10B H 0.9558 0.1186 -0.0217 0.048 Uiso 1 1 calc R . .
H10C H 0.8363 0.0399 -0.0376 0.048 Uiso 1 1 calc R . .
C12 C 0.7606(3) 0.2687(3) -0.01562(12) 0.0326(8) Uani 1 1 d . . .
H12A H 0.8372 0.3079 -0.0278 0.049 Uiso 1 1 calc R A .
H12B H 0.7105 0.3267 0.0035 0.049 Uiso 1 1 calc R . .
H12C H 0.7114 0.2394 -0.0442 0.049 Uiso 1 1 calc R . .
C2 C 0.9628(3) 0.1222(3) 0.12891(12) 0.0187(6) Uani 0.9664(5) 1 d P A 1
H2A H 1.0317 0.1345 0.1528 0.028 Uiso 0.9664(5) 1 calc PR A 1
H2B H 0.9121 0.1957 0.1268 0.028 Uiso 0.9664(5) 1 calc PR A 1
H2C H 0.9976 0.1033 0.0958 0.028 Uiso 0.9664(5) 1 calc PR A 1

loop_
_atom_site_aniso_label
_atom_site_aniso_U_11
_atom_site_aniso_U_22
_atom_site_aniso_U_33
_atom_site_aniso_U_23
_atom_site_aniso_U_13
_atom_site_aniso_U_12
I3 0.0172(17) 0.0190(19) 0.0200(12) 0.0000(14) -0.0031(12) -0.0052(12)
Ir1 0.00978(4) 0.01153(4) 0.01032(4) -0.00057(4) 0.00011(4) 0.00071(4)
I1 0.01621(8) 0.02157(9) 0.01505(8) -0.00358(7) 0.00138(7) 0.00611(7)
I2 0.01813(9) 0.01510(9) 0.01564(9) 0.00215(7) 0.00106(7) -0.00268(7)
P1 0.0121(3) 0.0119(3) 0.0115(3) -0.0007(2) 0.0000(2) -0.0007(2)
P2 0.0112(3) 0.0139(3) 0.0112(3) -0.0016(2) -0.0009(3) 0.0017(2)
C22 0.0184(13) 0.0168(13) 0.0207(14) -0.0045(11) -0.0051(11) 0.0018(11)
C4 0.0224(13) 0.0136(13) 0.0171(13) -0.0016(10) -0.0049(11) 0.0002(11)
C1 0.0175(13) 0.0145(13) 0.0182(13) -0.0022(11) 0.0038(11) 0.0005(10)
C7 0.0263(15) 0.0186(14) 0.0160(14) -0.0019(11) -0.0063(12) -0.0026(12)
C16 0.0107(13) 0.0230(14) 0.0265(15) 0.0038(12) 0.0024(11) 0.0013(11)
C13 0.0138(11) 0.0093(11) 0.0153(12) 0.0012(10) 0.0020(9) 0.0001(10)
O1 0.0199(10) 0.0323(12) 0.0188(10) -0.0025(9) -0.0061(8) 0.0044(9)
C20 0.0238(14) 0.0143(12) 0.0224(15) -0.0013(11) -0.0101(12) 0.0012(11)
C25 0.0175(13) 0.0286(16) 0.0117(13) -0.0005(11) 0.0007(10) 0.0016(11)
C24 0.0255(15) 0.0358(17) 0.0184(14) -0.0084(12) -0.0033(13) 0.0117(15)
C9 0.0184(14) 0.0154(13) 0.0127(12) 0.0010(10) -0.0013(10) -0.0013(10)
C23 0.0226(14) 0.0224(15) 0.0258(15) -0.0101(12) -0.0035(13) 0.0065(13)
C6 0.0160(13) 0.0166(13) 0.0125(12) -0.0040(10) -0.0006(10) -0.0009(10)
C11 0.0241(14) 0.0268(15) 0.0161(14) 0.0053(12) -0.0011(11) -0.0089(13)
C27 0.0225(13) 0.0244(15) 0.0120(12) -0.0018(11) -0.0031(10) 0.0025(11)
C14 0.0160(12) 0.0208(15) 0.0165(13) -0.0006(11) -0.0022(10) -0.0007(10)
C15 0.0119(12) 0.0259(14) 0.0288(15) 0.0041(13) -0.0050(10) 0.0009(12)
C8 0.0234(14) 0.0204(16) 0.0177(14) 0.0004(12) -0.0061(11) -0.0013(12)
C18 0.0118(12) 0.0131(12) 0.0138(12) 0.0015(10) -0.0025(9) 0.0004(10)
C17 0.0179(13) 0.0201(14) 0.0157(13) 0.0001(11) 0.0002(11) 0.0035(11)
C28 0.0333(16) 0.0486(19) 0.0124(13) 0.0031(15) -0.0018(12) 0.0028(15)
C26 0.0229(14) 0.0233(15) 0.0188(14) -0.0054(12) -0.0059(12) 0.0016(12)
C5 0.0326(16) 0.0173(14) 0.0230(15) -0.0050(12) -0.0073(13) 0.0040(13)
C3 0.0283(16) 0.0167(14) 0.0320(16) 0.0035(13) -0.0034(13) -0.0067(12)
C21 0.0390(18) 0.0185(14) 0.0347(19) 0.0052(13) -0.0133(14) -0.0045(13)
C19 0.0325(17) 0.0191(15) 0.0349(17) 0.0006(13) -0.0125(14) 0.0078(13)
C10 0.0251(16) 0.044(2) 0.0265(16) 0.0070(15) 0.0083(13) -0.0033(14)
C12 0.0422(19) 0.0288(17) 0.0268(17) 0.0108(14) -0.0027(14) -0.0111(15)
C2 0.0172(17) 0.0190(19) 0.0200(12) 0.0000(14) -0.0031(12) -0.0052(12)

loop_
_atom_type_symbol
_atom_type_description
_atom_type_scat_dispersion_real
_atom_type_scat_dispersion_imag
_atom_type_scat_source
C C 0.0033 0.0016 'International Tables Vol C Tables 4.2.6.8 and 6.1.1.4'
H H 0.0000 0.0000 'International Tables Vol C Tables 4.2.6.8 and 6.1.1.4'
O O 0.0106 0.0060 'International Tables Vol C Tables 4.2.6.8 and 6.1.1.4'
P P 0.1023 0.0942 'International Tables Vol C Tables 4.2.6.8 and 6.1.1.4'
I I -0.4742 1.8119 'International Tables Vol C Tables 4.2.6.8 and 6.1.1.4'
Ir Ir -1.4442 7.9887 'International Tables Vol C Tables 4.2.6.8 and 6.1.1.4'

loop_
_geom_angle_atom_site_label_1
_geom_angle_atom_site_label_2
_geom_angle_atom_site_label_3
_geom_angle
C1 Ir1 C2 85.98(11)
C1 Ir1 P2 101.51(8)
C2 Ir1 P2 94.77(9)
C1 Ir1 P1 173.22(8)
C2 Ir1 P1 98.03(9)
P2 Ir1 P1 83.66(2)
C1 Ir1 I1 82.47(8)
C2 Ir1 I1 87.56(9)
P2 Ir1 I1 175.499(17)
P1 Ir1 I1 92.210(16)
C1 Ir1 I3 82.46(15)
C2 Ir1 I3 5.23(17)
P2 Ir1 I3 91.67(14)
P1 Ir1 I3 101.90(13)
I1 Ir1 I3 90.94(13)
C1 Ir1 I2 85.53(8)
C2 Ir1 I2 171.26(8)
P2 Ir1 I2 84.867(18)
P1 Ir1 I2 90.615(16)
I1 Ir1 I2 93.409(7)
I3 Ir1 I2 166.58(13)
C13 P1 C6 113.61(12)
C13 P1 C9 100.13(12)
C6 P1 C9 93.04(11)
C13 P1 Ir1 104.47(8)
C6 P1 Ir1 116.78(9)
C9 P1 Ir1 127.98(9)
C18 P2 C22 105.46(12)
C18 P2 C25 105.24(12)
C22 P2 C25 94.44(13)
C18 P2 Ir1 106.30(9)
C22 P2 Ir1 120.51(9)
C25 P2 Ir1 122.96(9)
C23 C22 C20 116.5(2)
C23 C22 P2 103.57(19)
C20 C22 P2 118.00(19)
C23 C22 H22 105.9
C20 C22 H22 105.9
P2 C22 H22 105.9
C5 C4 C3 110.3(2)
C5 C4 C6 109.7(2)
C3 C4 C6 114.4(2)
C5 C4 H4 107.4
C3 C4 H4 107.4
C6 C4 H4 107.4
O1 C1 Ir1 173.9(2)
C6 C7 C8 111.1(2)
C6 C7 H7A 109.4
C8 C7 H7A 109.4
C6 C7 H7B 109.4
C8 C7 H7B 109.4
H7A C7 H7B 108.0
C15 C16 C17 119.4(2)
C15 C16 H16 120.3
C17 C16 H16 120.3
C18 C13 C14 118.6(2)
C18 C13 P1 117.08(18)
C14 C13 P1 124.17(19)
C21 C20 C19 110.0(2)
C21 C20 C22 109.7(2)
C19 C20 C22 114.0(2)
C21 C20 H20 107.6
C19 C20 H20 107.6
C22 C20 H20 107.6
C27 C25 C24 113.1(2)
C27 C25 P2 114.55(18)
C24 C25 P2 105.53(19)
C27 C25 H25 107.8
C24 C25 H25 107.8
P2 C25 H25 107.8
C23 C24 C25 112.2(2)
C23 C24 H24A 109.2
C25 C24 H24A 109.2
C23 C24 H24B 109.2
C25 C24 H24B 109.2
H24A C24 H24B 107.9
C11 C9 C8 113.8(2)
C11 C9 P1 118.56(19)
C8 C9 P1 104.22(17)
C11 C9 H9 106.5
C8 C9 H9 106.5
P1 C9 H9 106.5
C22 C23 C24 109.6(2)
C22 C23 H23A 109.8
C24 C23 H23A 109.8
C22 C23 H23B 109.8
C24 C23 H23B 109.8
H23A C23 H23B 108.2
C4 C6 C7 116.3(2)
C4 C6 P1 121.39(18)
C7 C6 P1 107.45(18)
C4 C6 H6 103.0
C7 C6 H6 103.0
P1 C6 H6 103.0
C10 C11 C12 110.7(2)
C10 C11 C9 114.2(2)
C12 C11 C9 109.5(2)
C10 C11 H11 107.4
C12 C11 H11 107.4
C9 C11 H11 107.4
C26 C27 C28 110.1(2)
C26 C27 C25 113.9(2)
C28 C27 C25 109.8(2)
C26 C27 H27 107.6
C28 C27 H27 107.6
C25 C27 H27 107.6
C15 C14 C13 121.1(2)
C15 C14 H14 119.4
C13 C14 H14 119.4
C14 C15 C16 120.3(2)
C14 C15 H15 119.8
C16 C15 H15 119.8
C7 C8 C9 112.6(2)
C7 C8 H8A 109.1
C9 C8 H8A 109.1
C7 C8 H8B 109.1
C9 C8 H8B 109.1
H8A C8 H8B 107.8
C17 C18 C13 119.6(2)
C17 C18 P2 121.83(19)
C13 C18 P2 118.53(19)
C16 C17 C18 120.8(3)
C16 C17 H17 119.6
C18 C17 H17 119.6
C27 C28 H28A 109.5
C27 C28 H28B 109.5
H28A C28 H28B 109.5
C27 C28 H28C 109.5
H28A C28 H28C 109.5
H28B C28 H28C 109.5
C27 C26 H26A 109.5
C27 C26 H26B 109.5
H26A C26 H26B 109.5
C27 C26 H26C 109.5
H26A C26 H26C 109.5
H26B C26 H26C 109.5
C4 C5 H5A 109.5
C4 C5 H5B 109.5
H5A C5 H5B 109.5
C4 C5 H5C 109.5
H5A C5 H5C 109.5
H5B C5 H5C 109.5
C4 C3 H3A 109.5
C4 C3 H3B 109.5
H3A C3 H3B 109.5
C4 C3 H3C 109.5
H3A C3 H3C 109.5
H3B C3 H3C 109.5
C20 C21 H21A 109.5
C20 C21 H21B 109.5
H21A C21 H21B 109.5
C20 C21 H21C 109.5
H21A C21 H21C 109.5
H21B C21 H21C 109.5
C20 C19 H19A 109.5
C20 C19 H19B 109.5
H19A C19 H19B 109.5
C20 C19 H19C 109.5
H19A C19 H19C 109.5
H19B C19 H19C 109.5
C11 C10 H10A 109.5
C11 C10 H10B 109.5
H10A C10 H10B 109.5
C11 C10 H10C 109.5
H10A C10 H10C 109.5
H10B C10 H10C 109.5
C11 C12 H12A 109.5
C11 C12 H12B 109.5
H12A C12 H12B 109.5
C11 C12 H12C 109.5
H12A C12 H12C 109.5
H12B C12 H12C 109.5
Ir1 C2 H2A 109.5
Ir1 C2 H2B 109.5
Ir1 C2 H2C 109.5

loop_
_geom_bond_atom_site_label_1
_geom_bond_atom_site_label_2
_geom_bond_distance
I3 Ir1 2.753(6)
Ir1 C1 1.909(3)
Ir1 C2 2.127(3)
Ir1 P2 2.2854(6)
Ir1 P1 2.3762(6)
Ir1 I1 2.72537(19)
Ir1 I2 2.7996(2)
P1 C13 1.828(2)
P1 C6 1.843(3)
P1 C9 1.877(3)
P2 C18 1.828(3)
P2 C22 1.853(3)
P2 C25 1.859(3)
C22 C23 1.530(4)
C22 C20 1.545(4)
C22 H22 1.0000
C4 C5 1.525(4)
C4 C3 1.528(4)
C4 C6 1.535(4)
C4 H4 1.0000
C1 O1 1.122(3)
C7 C6 1.541(4)
C7 C8 1.544(4)
C7 H7A 0.9900
C7 H7B 0.9900
C16 C15 1.389(4)
C16 C17 1.392(4)
C16 H16 0.9500
C13 C18 1.404(4)
C13 C14 1.406(3)
C20 C21 1.522(4)
C20 C19 1.539(4)
C20 H20 1.0000
C25 C27 1.542(4)
C25 C24 1.562(4)
C25 H25 1.0000
C24 C23 1.530(4)
C24 H24A 0.9900
C24 H24B 0.9900
C9 C11 1.539(4)
C9 C8 1.552(4)
C9 H9 1.0000
C23 H23A 0.9900
C23 H23B 0.9900
C6 H6 1.0000
C11 C10 1.519(4)
C11 C12 1.532(4)
C11 H11 1.0000
C27 C26 1.530(4)
C27 C28 1.537(4)
C27 H27 1.0000
C14 C15 1.377(4)
C14 H14 0.9500
C15 H15 0.9500
C8 H8A 0.9900
C8 H8B 0.9900
C18 C17 1.398(4)
C17 H17 0.9500
C28 H28A 0.9800
C28 H28B 0.9800
C28 H28C 0.9800
C26 H26A 0.9800
C26 H26B 0.9800
C26 H26C 0.9800
C5 H5A 0.9800
C5 H5B 0.9800
C5 H5C 0.9800
C3 H3A 0.9800
C3 H3B 0.9800
C3 H3C 0.9800
C21 H21A 0.9800
C21 H21B 0.9800
C21 H21C 0.9800
C19 H19A 0.9800
C19 H19B 0.9800
C19 H19C 0.9800
C10 H10A 0.9800
C10 H10B 0.9800
C10 H10C 0.9800
C12 H12A 0.9800
C12 H12B 0.9800
C12 H12C 0.9800
C2 H2A 0.9800
C2 H2B 0.9800
C2 H2C 0.9800
